data_1520220
loop_
_publ_author_name
'Li, Xiangdong'
'Chen, Ming'
'Xie, Xin'
'Sun, Ning'
'Li, Shi'
'Liu, Yuanhong'

_publ_section_title
;
 Synthesis of Multiple-Substituted Pyrroles via Gold(I)-Catalyzed
 Hydroamination/Cyclization Cascade.
;
_journal_issue 12
_journal_name_full 'Organic letters'
_journal_page_first 2984
_journal_page_last 2987
_journal_paper_doi 10.1021/acs.orglett.5b01281
_journal_volume 17
_journal_year 2015
_chemical_formula_sum 'C24 H19 N'
_chemical_formula_weight 321.40
_chemical_name_systematic
; 
 ? 
;
_space_group_crystal_system monoclinic
_space_group_IT_number 15
_space_group_name_Hall '-C 2yc'
_space_group_name_H-M_alt 'C 1 2/c 1'
_symmetry_space_group_name_Hall '-C 2yc'
_symmetry_space_group_name_H-M 'C 1 2/c 1'
_atom_sites_solution_hydrogens geom
_audit_creation_method SHELXL-2013
_cell_angle_alpha 90
_cell_angle_beta 119.951(2)
_cell_angle_gamma 90
_cell_formula_units_Z 16
_cell_length_a 42.784(4)
_cell_length_b 6.0454(6)
_cell_length_c 31.552(3)
_cell_measurement_reflns_used 4149
_cell_measurement_temperature 293(2)
_cell_measurement_theta_max 46.811
_cell_measurement_theta_min 4.395
_cell_volume 7071.0(12)
_computing_cell_refinement 'Bruker SMART'
_computing_data_collection 'Bruker SMART'
_computing_data_reduction 'Bruker SHELXTL'
_computing_molecular_graphics 'Bruker SHELXTL'
_computing_publication_material 'Bruker SHELXTL'
_computing_structure_refinement 'SHELXL-2013 (Sheldrick, 2013)'
_computing_structure_solution 'Bruker SHELXTL'
_diffrn_ambient_temperature 293(2)
_diffrn_measured_fraction_theta_full 0.999
_diffrn_measured_fraction_theta_max 0.999
_diffrn_measurement_device_type 'CCD area detector'
_diffrn_measurement_method 'phi and omega scans'
_diffrn_radiation_type MoK\a
_diffrn_radiation_wavelength 0.71073
_diffrn_reflns_av_R_equivalents 0.0353
_diffrn_reflns_av_unetI/netI 0.0351
_diffrn_reflns_laue_measured_fraction_full 0.999
_diffrn_reflns_laue_measured_fraction_max 0.999
_diffrn_reflns_limit_h_max 52
_diffrn_reflns_limit_h_min -44
_diffrn_reflns_limit_k_max 6
_diffrn_reflns_limit_k_min -7
_diffrn_reflns_limit_l_max 30
_diffrn_reflns_limit_l_min -38
_diffrn_reflns_number 20405
_diffrn_reflns_point_group_measured_fraction_full 0.999
_diffrn_reflns_point_group_measured_fraction_max 0.999
_diffrn_reflns_theta_full 25.242
_diffrn_reflns_theta_max 25.996
_diffrn_reflns_theta_min 1.490
_exptl_absorpt_coefficient_mu 0.070
_exptl_absorpt_correction_T_max 0.7456
_exptl_absorpt_correction_T_min 0.5833
_exptl_absorpt_correction_type multi-scan
_exptl_absorpt_process_details sadabs
_exptl_crystal_colour colorless
_exptl_crystal_density_diffrn 1.208
_exptl_crystal_description prismatic
_exptl_crystal_F_000 2720
_exptl_crystal_size_max 0.211
_exptl_crystal_size_mid 0.154
_exptl_crystal_size_min 0.113
_refine_diff_density_max 0.312
_refine_diff_density_min -0.266
_refine_diff_density_rms 0.033
_refine_ls_extinction_method none
_refine_ls_goodness_of_fit_ref 1.054
_refine_ls_hydrogen_treatment constr
_refine_ls_matrix_type full
_refine_ls_number_parameters 487
_refine_ls_number_reflns 6968
_refine_ls_number_restraints 80
_refine_ls_restrained_S_all 1.062
_refine_ls_R_factor_all 0.0862
_refine_ls_R_factor_gt 0.0594
_refine_ls_shift/su_max 0.000
_refine_ls_shift/su_mean 0.000
_refine_ls_structure_factor_coef Fsqd
_refine_ls_weighting_details 'w=1/[\s^2^(Fo^2^)+(0.0764P)^2^+2.9256P] where P=(Fo^2^+2Fc^2^)/3'
_refine_ls_weighting_scheme calc
_refine_ls_wR_factor_gt 0.1526
_refine_ls_wR_factor_ref 0.1703
_reflns_Friedel_coverage 0.000
_reflns_number_gt 4842
_reflns_number_total 6968
_reflns_threshold_expression 'I > 2\s(I)'
_cod_data_source_file ol5b01281_si_002.cif
_cod_data_source_block cd21489
_cod_depositor_comments 'Adding full bibliography for 1520220--1520222.cif.'
_cod_database_code 1520220
_shelx_space_group_comment
; 
The symmetry employed for this shelxl refinement is uniquely defined 
by the following loop, which should always be used as a source of 
symmetry information in preference to the above space-group names. 
They are only intended as comments. 
;
_shelxl_version_number 2013-4

loop_
_space_group_symop_operation_xyz
'x, y, z'
'-x, y, -z+1/2'
'x+1/2, y+1/2, z'
'-x+1/2, y+1/2, -z+1/2'
'-x, -y, -z'
'x, -y, z-1/2'
'-x+1/2, -y+1/2, -z'
'x+1/2, -y+1/2, z-1/2'

loop_
_atom_site_label
_atom_site_type_symbol
_atom_site_fract_x
_atom_site_fract_y
_atom_site_fract_z
_atom_site_U_iso_or_equiv
_atom_site_adp_type
_atom_site_occupancy
_atom_site_site_symmetry_order
_atom_site_calc_flag
_atom_site_refinement_flags_posn
_atom_site_refinement_flags_adp
_atom_site_refinement_flags_occupancy
_atom_site_disorder_assembly
_atom_site_disorder_group
N1 N 0.06020(5) 0.4130(3) 0.41991(6) 0.0627(5) Uani 1 1 d . . . . .
N2 N 0.23736(5) 0.9536(3) 0.33273(7) 0.0694(5) Uani 1 1 d . . . . .
C1 C 0.03291(5) 0.2656(3) 0.41283(6) 0.0486(5) Uani 1 1 d . . . . .
C2 C 0.00323(6) 0.3246(5) 0.36904(8) 0.0703(7) Uani 1 1 d . . . . .
H2 H -0.0191 0.2543 0.3548 0.084 Uiso 1 1 calc R U . . .
C3 C 0.01175(8) 0.5065(5) 0.34926(8) 0.0820(8) Uani 1 1 d . . . . .
C4 C 0.04687(7) 0.5559(4) 0.38113(8) 0.0722(7) Uani 1 1 d . . . . .
H4 H 0.0599 0.6695 0.3772 0.087 Uiso 1 1 calc R U . . .
C5 C -0.00572(11) 0.6671(7) 0.30792(13) 0.0541(8) Uani 0.6 1 d D U P A 1
H5 H 0.0080 0.7796 0.3052 0.065 Uiso 0.6 1 calc R U P A 1
C6 C -0.04100(11) 0.6514(7) 0.27459(13) 0.0543(8) Uani 0.6 1 d D U P A 1
H6 H -0.0548 0.5352 0.2758 0.065 Uiso 0.6 1 calc R U P A 1
C5' C -0.02369(18) 0.5615(11) 0.3023(2) 0.0602(11) Uani 0.4 1 d D U P A 2
H5' H -0.0432 0.4650 0.2883 0.072 Uiso 0.4 1 calc R U P A 2
C6' C -0.02407(19) 0.7537(11) 0.2840(2) 0.0606(12) Uani 0.4 1 d D U P A 2
H6' H -0.0044 0.8484 0.2997 0.073 Uiso 0.4 1 calc R U P A 2
C7 C -0.05756(7) 0.8229(4) 0.23581(8) 0.0665(6) Uani 1 1 d . . . . .
C8 C -0.04710(7) 1.0298(5) 0.23176(11) 0.0814(7) Uani 1 1 d D . . . .
H8 H -0.0258 1.0856 0.2574 0.098 Uiso 1 1 calc R U . . .
C9 C -0.06620(11) 1.1572(6) 0.19240(15) 0.1046(10) Uani 1 1 d D . . . .
H9 H -0.0579 1.2977 0.1911 0.125 Uiso 1 1 calc R U . . .
C10 C -0.09690(13) 1.0847(8) 0.15522(13) 0.1194(14) Uani 1 1 d D . . . .
H10 H -0.1096 1.1728 0.1276 0.143 Uiso 1 1 calc R U . . .
C11 C -0.11001(8) 0.8798(9) 0.15727(12) 0.1175(14) Uani 1 1 d . . . . .
H11 H -0.1319 0.8300 0.1317 0.141 Uiso 1 1 calc R U . . .
C12 C -0.08982(8) 0.7479(5) 0.19839(12) 0.0907(8) Uani 1 1 d . . . . .
H12 H -0.0983 0.6089 0.2004 0.109 Uiso 1 1 calc R U . . .
C13 C 0.03498(5) 0.1028(3) 0.44761(7) 0.0508(5) Uani 1 1 d . . . . .
C14 C 0.01518(5) -0.0894(4) 0.43030(8) 0.0606(6) Uani 1 1 d . . . . .
H14 H 0.0017 -0.1139 0.3968 0.073 Uiso 1 1 calc R U . . .
C15 C 0.01511(6) -0.2445(4) 0.46190(9) 0.0704(6) Uani 1 1 d . . . . .
H15 H 0.0015 -0.3727 0.4497 0.084 Uiso 1 1 calc R U . . .
C16 C 0.03504(6) -0.2120(4) 0.51152(9) 0.0701(6) Uani 1 1 d . . . . .
H16 H 0.0352 -0.3181 0.5329 0.084 Uiso 1 1 calc R U . . .
C17 C 0.05476(6) -0.0219(4) 0.52917(8) 0.0647(6) Uani 1 1 d . . . . .
H17 H 0.0684 0.0005 0.5628 0.078 Uiso 1 1 calc R U . . .
C18 C 0.05471(5) 0.1362(4) 0.49787(7) 0.0560(5) Uani 1 1 d . . . . .
H18 H 0.0679 0.2658 0.5103 0.067 Uiso 1 1 calc R U . . .
C19 C 0.09670(5) 0.4167(4) 0.46021(7) 0.0530(5) Uani 1 1 d . . . . .
C20 C 0.11897(6) 0.2353(4) 0.47083(8) 0.0628(6) Uani 1 1 d . . . . .
H20 H 0.1105 0.1070 0.4522 0.075 Uiso 1 1 calc R U . . .
C21 C 0.15409(6) 0.2467(5) 0.50955(9) 0.0708(6) Uani 1 1 d . . . . .
H21 H 0.1692 0.1252 0.5168 0.085 Uiso 1 1 calc R U . . .
C22 C 0.16670(6) 0.4333(5) 0.53718(9) 0.0736(7) Uani 1 1 d . . . . .
H22 H 0.1903 0.4392 0.5630 0.088 Uiso 1 1 calc R U . . .
C23 C 0.14432(7) 0.6128(4) 0.52673(9) 0.0745(7) Uani 1 1 d . . . . .
H23 H 0.1527 0.7398 0.5458 0.089 Uiso 1 1 calc R U . . .
C24 C 0.10948(6) 0.6054(4) 0.48815(8) 0.0637(6) Uani 1 1 d . . . . .
H24 H 0.0945 0.7281 0.4809 0.076 Uiso 1 1 calc R U . . .
C25 C 0.24315(5) 0.8052(3) 0.36930(6) 0.0479(5) Uani 1 1 d . . . . .
C26 C 0.27063(6) 0.6689(4) 0.37518(8) 0.0666(6) Uani 1 1 d . . . . .
H26 H 0.2802 0.5531 0.3975 0.080 Uiso 1 1 calc R U . . .
C27 C 0.28218(6) 0.7312(4) 0.34231(9) 0.0696(6) Uani 1 1 d D . . . .
C28 C 0.26122(6) 0.9063(4) 0.31681(9) 0.0702(6) Uani 1 1 d . . . . .
H28 H 0.2628 0.9824 0.2923 0.084 Uiso 1 1 calc R U . . .
C29 C 0.31045(7) 0.6367(5) 0.33516(9) 0.0545(6) Uani 0.8 1 d D U P B 1
H29 H 0.3172 0.7130 0.3154 0.065 Uiso 0.8 1 calc R U P B 1
C30 C 0.32733(8) 0.4458(5) 0.35534(11) 0.0564(7) Uani 0.8 1 d D U P B 1
H30 H 0.3194 0.3658 0.3734 0.068 Uiso 0.8 1 calc R U P B 1
C29' C 0.3108(3) 0.534(2) 0.3590(5) 0.071(2) Uani 0.2 1 d D U P B 2
H29' H 0.3132 0.4302 0.3821 0.085 Uiso 0.2 1 calc R U P B 2
C30' C 0.3294(4) 0.529(3) 0.3394(5) 0.067(2) Uani 0.2 1 d D U P B 2
H30' H 0.3260 0.6374 0.3166 0.080 Uiso 0.2 1 calc R U P B 2
C31 C 0.35757(6) 0.3536(4) 0.35088(8) 0.0612(6) Uani 1 1 d . . . . .
C32 C 0.37478(6) 0.4525(4) 0.32897(8) 0.0700(6) Uani 1 1 d . . . . .
H32 H 0.3665 0.5884 0.3136 0.084 Uiso 1 1 calc R U . . .
C33 C 0.40377(7) 0.3556(5) 0.32926(9) 0.0792(7) Uani 1 1 d . . . . .
H33 H 0.4148 0.4258 0.3139 0.095 Uiso 1 1 calc R U . . .
C34 C 0.41659(7) 0.1573(5) 0.35180(9) 0.0813(8) Uani 1 1 d . . . . .
H34 H 0.4367 0.0936 0.3528 0.098 Uiso 1 1 calc R U . . .
C35 C 0.39934(7) 0.0529(5) 0.37297(9) 0.0824(8) Uani 1 1 d . . . . .
H35 H 0.4073 -0.0848 0.3876 0.099 Uiso 1 1 calc R U . . .
C36 C 0.37032(7) 0.1512(4) 0.37266(9) 0.0735(7) Uani 1 1 d . . . . .
H36 H 0.3590 0.0795 0.3875 0.088 Uiso 1 1 calc R U . . .
C37 C 0.20907(6) 1.1172(4) 0.31111(7) 0.0562(5) Uani 1 1 d . . . . .
C38 C 0.17549(6) 1.0816(4) 0.30627(7) 0.0636(6) Uani 1 1 d . . . . .
H38 H 0.1708 0.9506 0.3176 0.076 Uiso 1 1 calc R U . . .
C39 C 0.14888(7) 1.2400(5) 0.28469(8) 0.0743(7) Uani 1 1 d . . . . .
H39 H 0.1265 1.2171 0.2822 0.089 Uiso 1 1 calc R U . . .
C40 C 0.15536(8) 1.4316(5) 0.26694(8) 0.0837(8) Uani 1 1 d . . . . .
H40 H 0.1373 1.5376 0.2522 0.100 Uiso 1 1 calc R U . . .
C41 C 0.18808(9) 1.4667(4) 0.27086(8) 0.0799(7) Uani 1 1 d . . . . .
H41 H 0.1923 1.5964 0.2587 0.096 Uiso 1 1 calc R U . . .
C42 C 0.21498(7) 1.3106(4) 0.29280(8) 0.0692(6) Uani 1 1 d . . . . .
H42 H 0.2373 1.3356 0.2953 0.083 Uiso 1 1 calc R U . . .
C43 C 0.22623(5) 0.8052(4) 0.39949(7) 0.0569(5) Uani 1 1 d . . . . .
C44 C 0.20995(7) 0.6155(4) 0.40298(9) 0.0726(7) Uani 1 1 d . . . . .
H44 H 0.2083 0.4922 0.3843 0.087 Uiso 1 1 calc R U . . .
C45 C 0.19615(8) 0.6080(5) 0.43402(11) 0.0880(8) Uani 1 1 d . . . . .
H45 H 0.1855 0.4787 0.4366 0.106 Uiso 1 1 calc R U . . .
C46 C 0.19803(8) 0.7895(6) 0.46113(10) 0.0879(8) Uani 1 1 d . . . . .
H46 H 0.1887 0.7835 0.4821 0.106 Uiso 1 1 calc R U . . .
C47 C 0.21366(7) 0.9790(5) 0.45728(9) 0.0805(7) Uani 1 1 d . . . . .
H47 H 0.2147 1.1027 0.4754 0.097 Uiso 1 1 calc R U . . .
C48 C 0.22796(6) 0.9890(4) 0.42671(8) 0.0675(6) Uani 1 1 d . . . . .
H48 H 0.2387 1.1186 0.4244 0.081 Uiso 1 1 calc R U . . .

loop_
_atom_site_aniso_label
_atom_site_aniso_U_11
_atom_site_aniso_U_22
_atom_site_aniso_U_33
_atom_site_aniso_U_23
_atom_site_aniso_U_13
_atom_site_aniso_U_12
N1 0.0703(12) 0.0609(12) 0.0598(10) 0.0058(9) 0.0346(9) 0.0099(9)
N2 0.0636(11) 0.0782(14) 0.0663(11) -0.0066(10) 0.0324(10) 0.0024(10)
C1 0.0482(10) 0.0530(12) 0.0442(10) -0.0045(9) 0.0228(9) 0.0024(9)
C2 0.0604(13) 0.0900(19) 0.0492(12) -0.0123(12) 0.0189(11) 0.0160(13)
C3 0.102(2) 0.096(2) 0.0477(12) 0.0127(13) 0.0366(14) 0.0475(17)
C4 0.0952(18) 0.0710(16) 0.0616(13) 0.0180(12) 0.0475(14) 0.0265(14)
C5 0.057(2) 0.058(2) 0.0546(18) 0.0086(16) 0.0333(17) 0.0032(16)
C6 0.059(2) 0.054(2) 0.0535(18) 0.0057(16) 0.0311(17) -0.0007(16)
C5' 0.062(3) 0.061(3) 0.058(2) 0.004(2) 0.030(2) 0.005(2)
C6' 0.059(3) 0.065(3) 0.060(2) 0.005(2) 0.031(2) 0.002(2)
C7 0.0707(15) 0.0788(17) 0.0588(13) 0.0123(12) 0.0390(12) 0.0226(13)
C8 0.0621(15) 0.089(2) 0.0956(19) -0.0033(16) 0.0414(14) 0.0058(14)
C9 0.132(3) 0.092(2) 0.132(3) 0.034(2) 0.097(3) 0.026(2)
C10 0.147(4) 0.145(4) 0.071(2) 0.039(2) 0.058(2) 0.073(3)
C11 0.0670(18) 0.175(4) 0.077(2) -0.034(2) 0.0110(15) 0.025(2)
C12 0.093(2) 0.083(2) 0.113(2) -0.0137(18) 0.064(2) -0.0091(16)
C13 0.0464(10) 0.0527(12) 0.0543(11) -0.0042(9) 0.0258(9) 0.0049(9)
C14 0.0545(12) 0.0658(15) 0.0610(12) -0.0114(11) 0.0284(10) -0.0048(11)
C15 0.0680(14) 0.0574(15) 0.0897(17) -0.0083(13) 0.0422(14) -0.0110(11)
C16 0.0693(14) 0.0671(16) 0.0815(16) 0.0164(13) 0.0434(13) 0.0028(12)
C17 0.0656(13) 0.0736(16) 0.0563(12) 0.0045(11) 0.0314(11) 0.0000(12)
C18 0.0592(12) 0.0549(13) 0.0535(11) -0.0038(10) 0.0278(10) -0.0044(10)
C19 0.0533(11) 0.0569(13) 0.0532(11) 0.0060(10) 0.0299(10) 0.0021(10)
C20 0.0687(14) 0.0604(14) 0.0636(13) 0.0018(11) 0.0361(11) 0.0080(11)
C21 0.0617(14) 0.0808(18) 0.0711(14) 0.0140(13) 0.0340(12) 0.0171(13)
C22 0.0531(13) 0.089(2) 0.0743(15) 0.0085(14) 0.0287(11) -0.0087(13)
C23 0.0674(15) 0.0680(17) 0.0839(16) -0.0047(13) 0.0346(13) -0.0168(13)
C24 0.0614(13) 0.0533(13) 0.0779(14) 0.0021(11) 0.0359(12) -0.0030(11)
C25 0.0426(10) 0.0530(12) 0.0425(9) -0.0008(9) 0.0169(8) 0.0082(9)
C26 0.0555(12) 0.0656(15) 0.0605(12) -0.0031(11) 0.0152(10) 0.0053(11)
C27 0.0569(13) 0.0799(17) 0.0695(14) -0.0134(13) 0.0297(11) -0.0025(12)
C28 0.0631(13) 0.0837(18) 0.0697(14) -0.0047(13) 0.0375(12) 0.0027(13)
C29 0.0554(14) 0.0605(16) 0.0551(14) 0.0096(12) 0.0332(12) 0.0062(12)
C30 0.0588(15) 0.0590(18) 0.0594(15) 0.0099(12) 0.0355(13) 0.0048(13)
C29' 0.066(3) 0.070(3) 0.069(3) 0.004(3) 0.028(3) 0.007(3)
C30' 0.066(3) 0.066(3) 0.064(3) 0.007(3) 0.029(3) 0.006(3)
C31 0.0566(12) 0.0662(15) 0.0554(12) -0.0057(11) 0.0238(10) 0.0049(11)
C32 0.0772(15) 0.0669(16) 0.0606(13) 0.0014(11) 0.0304(12) 0.0078(13)
C33 0.0755(16) 0.100(2) 0.0733(15) -0.0087(15) 0.0453(14) -0.0043(15)
C34 0.0621(14) 0.105(2) 0.0702(15) -0.0165(15) 0.0286(13) 0.0173(15)
C35 0.0874(18) 0.0700(18) 0.0711(15) 0.0017(13) 0.0256(14) 0.0251(14)
C36 0.0789(16) 0.0709(17) 0.0741(15) 0.0020(13) 0.0408(13) 0.0036(13)
C37 0.0600(12) 0.0617(14) 0.0450(10) -0.0037(10) 0.0247(9) 0.0036(10)
C38 0.0626(13) 0.0659(15) 0.0549(12) 0.0053(11) 0.0239(10) 0.0067(11)
C39 0.0682(15) 0.0848(19) 0.0603(13) 0.0079(13) 0.0248(12) 0.0157(13)
C40 0.100(2) 0.0768(19) 0.0564(14) 0.0066(13) 0.0260(14) 0.0251(16)
C41 0.115(2) 0.0617(16) 0.0588(14) 0.0024(12) 0.0404(15) 0.0029(16)
C42 0.0859(16) 0.0690(16) 0.0577(12) -0.0082(12) 0.0395(12) -0.0110(13)
C43 0.0523(11) 0.0612(14) 0.0463(10) 0.0063(10) 0.0164(9) 0.0119(10)
C44 0.0833(16) 0.0615(16) 0.0721(14) 0.0119(12) 0.0382(13) 0.0117(13)
C45 0.099(2) 0.079(2) 0.0933(19) 0.0290(16) 0.0536(17) 0.0137(16)
C46 0.0934(19) 0.109(2) 0.0741(16) 0.0292(17) 0.0512(15) 0.0272(18)
C47 0.0898(18) 0.091(2) 0.0640(14) 0.0016(14) 0.0407(14) 0.0201(16)
C48 0.0709(14) 0.0694(16) 0.0604(13) -0.0014(11) 0.0314(11) 0.0060(12)

loop_
_atom_type_symbol
_atom_type_description
_atom_type_scat_dispersion_real
_atom_type_scat_dispersion_imag
_atom_type_scat_source
C C 0.0033 0.0016 'International Tables Vol C Tables 4.2.6.8 and 6.1.1.4'
H H 0.0000 0.0000 'International Tables Vol C Tables 4.2.6.8 and 6.1.1.4'
N N 0.0061 0.0033 'International Tables Vol C Tables 4.2.6.8 and 6.1.1.4'

loop_
_geom_angle_atom_site_label_1
_geom_angle_atom_site_label_2
_geom_angle_atom_site_label_3
_geom_angle
C4 N1 C1 108.56(19)
C4 N1 C19 124.3(2)
C1 N1 C19 127.08(17)
C28 N2 C25 108.28(19)
C28 N2 C37 124.8(2)
C25 N2 C37 126.70(18)
C2 C1 N1 105.9(2)
C2 C1 C13 128.0(2)
N1 C1 C13 125.81(17)
C1 C2 C3 109.6(2)
C1 C2 H2 125.2
C3 C2 H2 125.2
C4 C3 C2 106.3(2)
C4 C3 C5 112.9(3)
C2 C3 C5 140.5(3)
C4 C3 C5' 149.3(4)
C2 C3 C5' 104.4(3)
C3 C4 N1 109.6(2)
C3 C4 H4 125.2
N1 C4 H4 125.2
C6 C5 C3 121.0(4)
C6 C5 H5 119.5
C3 C5 H5 119.5
C5 C6 C7 118.8(4)
C5 C6 H6 120.6
C7 C6 H6 120.6
C6' C5' C3 114.3(7)
C6' C5' H5' 122.9
C3 C5' H5' 122.9
C5' C6' C7 118.9(7)
C5' C6' H6' 120.5
C7 C6' H6' 120.5
C8 C7 C12 117.5(2)
C8 C7 C6 132.6(3)
C12 C7 C6 109.9(3)
C8 C7 C6' 99.0(3)
C12 C7 C6' 143.4(4)
C9 C8 C7 122.8(3)
C9 C8 H8 118.6
C7 C8 H8 118.6
C10 C9 C8 120.5(4)
C10 C9 H9 119.7
C8 C9 H9 119.7
C9 C10 C11 120.3(3)
C9 C10 H10 119.9
C11 C10 H10 119.9
C10 C11 C12 118.8(3)
C10 C11 H11 120.6
C12 C11 H11 120.6
C7 C12 C11 120.1(3)
C7 C12 H12 119.9
C11 C12 H12 119.9
C14 C13 C18 118.5(2)
C14 C13 C1 118.75(18)
C18 C13 C1 122.68(19)
C15 C14 C13 120.8(2)
C15 C14 H14 119.6
C13 C14 H14 119.6
C14 C15 C16 120.4(2)
C14 C15 H15 119.8
C16 C15 H15 119.8
C17 C16 C15 119.4(2)
C17 C16 H16 120.3
C15 C16 H16 120.3
C16 C17 C18 120.8(2)
C16 C17 H17 119.6
C18 C17 H17 119.6
C17 C18 C13 120.1(2)
C17 C18 H18 120.0
C13 C18 H18 120.0
C24 C19 C20 119.8(2)
C24 C19 N1 119.14(19)
C20 C19 N1 121.0(2)
C19 C20 C21 119.2(2)
C19 C20 H20 120.4
C21 C20 H20 120.4
C22 C21 C20 121.0(2)
C22 C21 H21 119.5
C20 C21 H21 119.5
C21 C22 C23 119.6(2)
C21 C22 H22 120.2
C23 C22 H22 120.2
C22 C23 C24 120.3(2)
C22 C23 H23 119.9
C24 C23 H23 119.9
C23 C24 C19 120.1(2)
C23 C24 H24 119.9
C19 C24 H24 119.9
C26 C25 N2 106.68(18)
C26 C25 C43 125.80(19)
N2 C25 C43 127.25(17)
C25 C26 C27 109.5(2)
C25 C26 H26 125.3
C27 C26 H26 125.3
C28 C27 C26 105.9(2)
C28 C27 C29 124.6(2)
C26 C27 C29 129.5(2)
C28 C27 C29' 161.0(5)
C26 C27 C29' 92.9(5)
C27 C28 N2 109.6(2)
C27 C28 H28 125.2
N2 C28 H28 125.2
C30 C29 C27 123.8(3)
C30 C29 H29 118.1
C27 C29 H29 118.1
C29 C30 C31 124.6(3)
C29 C30 H30 117.7
C31 C30 H30 117.7
C30' C29' C27 115.9(13)
C30' C29' H29' 122.0
C27 C29' H29' 122.0
C29' C30' C31 122.7(14)
C29' C30' H30' 118.7
C31 C30' H30' 118.7
C32 C31 C36 117.4(2)
C32 C31 C30 126.8(2)
C36 C31 C30 115.8(2)
C32 C31 C30' 97.9(6)
C36 C31 C30' 144.7(6)
C33 C32 C31 121.5(2)
C33 C32 H32 119.2
C31 C32 H32 119.2
C34 C33 C32 120.5(3)
C34 C33 H33 119.7
C32 C33 H33 119.7
C33 C34 C35 119.0(2)
C33 C34 H34 120.5
C35 C34 H34 120.5
C36 C35 C34 120.2(3)
C36 C35 H35 119.9
C34 C35 H35 119.9
C35 C36 C31 121.4(2)
C35 C36 H36 119.3
C31 C36 H36 119.3
C42 C37 C38 118.8(2)
C42 C37 N2 119.5(2)
C38 C37 N2 121.6(2)
C39 C38 C37 120.1(2)
C39 C38 H38 119.9
C37 C38 H38 119.9
C40 C39 C38 120.1(3)
C40 C39 H39 119.9
C38 C39 H39 119.9
C41 C40 C39 120.2(3)
C41 C40 H40 119.9
C39 C40 H40 119.9
C40 C41 C42 120.2(3)
C40 C41 H41 119.9
C42 C41 H41 119.9
C41 C42 C37 120.5(2)
C41 C42 H42 119.7
C37 C42 H42 119.7
C44 C43 C48 119.5(2)
C44 C43 C25 119.3(2)
C48 C43 C25 121.1(2)
C45 C44 C43 120.0(3)
C45 C44 H44 120.0
C43 C44 H44 120.0
C46 C45 C44 120.5(3)
C46 C45 H45 119.8
C44 C45 H45 119.8
C47 C46 C45 119.8(3)
C47 C46 H46 120.1
C45 C46 H46 120.1
C46 C47 C48 120.6(3)
C46 C47 H47 119.7
C48 C47 H47 119.7
C47 C48 C43 119.6(2)
C47 C48 H48 120.2
C43 C48 H48 120.2

loop_
_geom_bond_atom_site_label_1
_geom_bond_atom_site_label_2
_geom_bond_distance
N1 C4 1.368(3)
N1 C1 1.395(3)
N1 C19 1.440(3)
N2 C28 1.374(3)
N2 C25 1.383(3)
N2 C37 1.444(3)
C1 C2 1.377(3)
C1 C13 1.444(3)
C2 C3 1.399(4)
C2 H2 0.9300
C3 C4 1.360(4)
C3 C5 1.493(5)
C3 C5' 1.537(7)
C4 H4 0.9300
C5 C6 1.345(6)
C5 H5 0.9300
C6 C7 1.486(4)
C6 H6 0.9300
C5' C6' 1.294(9)
C5' H5' 0.9300
C6' C7 1.537(7)
C6' H6' 0.9300
C7 C8 1.356(4)
C7 C12 1.370(4)
C8 C9 1.338(4)
C8 H8 0.9300
C9 C10 1.325(5)
C9 H9 0.9300
C10 C11 1.375(5)
C10 H10 0.9300
C11 C12 1.395(5)
C11 H11 0.9300
C12 H12 0.9300
C13 C14 1.380(3)
C13 C18 1.390(3)
C14 C15 1.370(3)
C14 H14 0.9300
C15 C16 1.372(3)
C15 H15 0.9300
C16 C17 1.369(3)
C16 H16 0.9300
C17 C18 1.374(3)
C17 H17 0.9300
C18 H18 0.9300
C19 C24 1.377(3)
C19 C20 1.380(3)
C20 C21 1.386(3)
C20 H20 0.9300
C21 C22 1.361(4)
C21 H21 0.9300
C22 C23 1.374(4)
C22 H22 0.9300
C23 C24 1.376(3)
C23 H23 0.9300
C24 H24 0.9300
C25 C26 1.370(3)
C25 C43 1.456(3)
C26 C27 1.404(3)
C26 H26 0.9300
C27 C28 1.360(3)
C27 C29 1.454(3)
C27 C29' 1.595(12)
C28 H28 0.9300
C29 C30 1.341(4)
C29 H29 0.9300
C30 C31 1.478(4)
C30 H30 0.9300
C29' C30' 1.230(14)
C29' H29' 0.9300
C30' C31 1.506(15)
C30' H30' 0.9300
C31 C32 1.373(3)
C31 C36 1.376(3)
C32 C33 1.368(3)
C32 H32 0.9300
C33 C34 1.362(4)
C33 H33 0.9300
C34 C35 1.372(4)
C34 H34 0.9300
C35 C36 1.372(3)
C35 H35 0.9300
C36 H36 0.9300
C37 C42 1.382(3)
C37 C38 1.384(3)
C38 C39 1.379(3)
C38 H38 0.9300
C39 C40 1.374(4)
C39 H39 0.9300
C40 C41 1.359(4)
C40 H40 0.9300
C41 C42 1.378(4)
C41 H41 0.9300
C42 H42 0.9300
C43 C44 1.374(3)
C43 C48 1.384(3)
C44 C45 1.374(4)
C44 H44 0.9300
C45 C46 1.369(4)
C45 H45 0.9300
C46 C47 1.362(4)
C46 H46 0.9300
C47 C48 1.378(3)
C47 H47 0.9300
C48 H48 0.9300

loop_
_geom_torsion_atom_site_label_1
_geom_torsion_atom_site_label_2
_geom_torsion_atom_site_label_3
_geom_torsion_atom_site_label_4
_geom_torsion
C4 N1 C1 C2 0.0(2)
C19 N1 C1 C2 -178.85(19)
C4 N1 C1 C13 -173.67(18)
C19 N1 C1 C13 7.4(3)
N1 C1 C2 C3 -0.4(2)
C13 C1 C2 C3 173.17(19)
C1 C2 C3 C4 0.5(3)
C1 C2 C3 C5 -173.2(3)
C1 C2 C3 C5' -177.5(3)
C2 C3 C4 N1 -0.5(3)
C5 C3 C4 N1 175.1(2)
C5' C3 C4 N1 175.7(5)
C1 N1 C4 C3 0.3(2)
C19 N1 C4 C3 179.24(19)
C4 C3 C5 C6 -175.9(3)
C2 C3 C5 C6 -2.5(6)
C5' C3 C5 C6 4.6(4)
C3 C5 C6 C7 176.5(3)
C4 C3 C5' C6' -10.9(9)
C2 C3 C5' C6' 165.4(4)
C5 C3 C5' C6' -10.0(4)
C3 C5' C6' C7 177.5(4)
C5 C6 C7 C8 -18.2(5)
C5 C6 C7 C12 163.0(3)
C5 C6 C7 C6' -9.7(4)
C5' C6' C7 C8 177.6(5)
C5' C6' C7 C12 -7.6(8)
C5' C6' C7 C6 3.9(4)
C12 C7 C8 C9 -2.6(4)
C6 C7 C8 C9 178.7(3)
C6' C7 C8 C9 173.9(3)
C7 C8 C9 C10 0.5(5)
C8 C9 C10 C11 1.8(5)
C9 C10 C11 C12 -2.1(5)
C8 C7 C12 C11 2.2(4)
C6 C7 C12 C11 -178.8(3)
C6' C7 C12 C11 -171.9(4)
C10 C11 C12 C7 0.0(5)
C2 C1 C13 C14 37.1(3)
N1 C1 C13 C14 -150.56(19)
C2 C1 C13 C18 -139.6(2)
N1 C1 C13 C18 32.7(3)
C18 C13 C14 C15 -0.4(3)
C1 C13 C14 C15 -177.26(19)
C13 C14 C15 C16 -0.5(3)
C14 C15 C16 C17 0.6(4)
C15 C16 C17 C18 0.2(4)
C16 C17 C18 C13 -1.1(3)
C14 C13 C18 C17 1.2(3)
C1 C13 C18 C17 177.93(19)
C4 N1 C19 C24 59.1(3)
C1 N1 C19 C24 -122.2(2)
C4 N1 C19 C20 -120.3(2)
C1 N1 C19 C20 58.4(3)
C24 C19 C20 C21 -0.3(3)
N1 C19 C20 C21 179.14(19)
C19 C20 C21 C22 0.3(3)
C20 C21 C22 C23 0.2(4)
C21 C22 C23 C24 -0.8(4)
C22 C23 C24 C19 0.9(3)
C20 C19 C24 C23 -0.3(3)
N1 C19 C24 C23 -179.75(19)
C28 N2 C25 C26 0.0(2)
C37 N2 C25 C26 174.5(2)
C28 N2 C25 C43 174.3(2)
C37 N2 C25 C43 -11.2(3)
N2 C25 C26 C27 0.0(2)
C43 C25 C26 C27 -174.4(2)
C25 C26 C27 C28 0.0(3)
C25 C26 C27 C29 179.8(2)
C25 C26 C27 C29' -177.4(5)
C26 C27 C28 N2 0.0(3)
C29 C27 C28 N2 -179.8(2)
C29' C27 C28 N2 172.0(15)
C25 N2 C28 C27 0.0(3)
C37 N2 C28 C27 -174.6(2)
C28 C27 C29 C30 -170.0(3)
C26 C27 C29 C30 10.2(4)
C29' C27 C29 C30 5.5(8)
C27 C29 C30 C31 -176.2(2)
C28 C27 C29' C30' 10(2)
C26 C27 C29' C30' -177.4(11)
C29 C27 C29' C30' -1.1(8)
C27 C29' C30' C31 -179.8(8)
C29 C30 C31 C32 5.0(4)
C29 C30 C31 C36 -177.5(3)
C29 C30 C31 C30' -1.5(11)
C29' C30' C31 C32 -167.0(13)
C29' C30' C31 C36 14(2)
C29' C30' C31 C30 7.7(8)
C36 C31 C32 C33 -0.9(3)
C30 C31 C32 C33 176.6(2)
C30' C31 C32 C33 179.8(5)
C31 C32 C33 C34 -0.4(4)
C32 C33 C34 C35 1.9(4)
C33 C34 C35 C36 -2.0(4)
C34 C35 C36 C31 0.7(4)
C32 C31 C36 C35 0.7(3)
C30 C31 C36 C35 -177.0(2)
C30' C31 C36 C35 179.6(9)
C28 N2 C37 C42 -35.5(3)
C25 N2 C37 C42 150.8(2)
C28 N2 C37 C38 141.6(2)
C25 N2 C37 C38 -32.0(3)
C42 C37 C38 C39 -1.8(3)
N2 C37 C38 C39 -178.9(2)
C37 C38 C39 C40 1.5(3)
C38 C39 C40 C41 -0.5(4)
C39 C40 C41 C42 -0.2(4)
C40 C41 C42 C37 -0.1(3)
C38 C37 C42 C41 1.1(3)
N2 C37 C42 C41 178.31(19)
C26 C25 C43 C44 -59.0(3)
N2 C25 C43 C44 127.8(2)
C26 C25 C43 C48 117.5(2)
N2 C25 C43 C48 -55.7(3)
C48 C43 C44 C45 -1.2(3)
C25 C43 C44 C45 175.3(2)
C43 C44 C45 C46 0.9(4)
C44 C45 C46 C47 0.1(4)
C45 C46 C47 C48 -0.7(4)
C46 C47 C48 C43 0.4(4)
C44 C43 C48 C47 0.6(3)
C25 C43 C48 C47 -175.9(2)
